data_7002715
loop_
_publ_author_name
'Zhao, Shunsheng'
'L\"u, Xingqiang'
'Hou, Anxin'
'Wong, Wai-Yeung'
'Wong, Wai-Kwok'
'Yang, Xiaoping'
'Jones, Richard A.'

_publ_section_title
;
 Heteronuclear trimetallic and 1D polymeric 3d--4f Schiff base
 complexes with OCN&#x2212; and SCN&#x2212; ligands
;
_journal_issue 43
_journal_name_full 'Dalton Transactions'
_journal_page_first 9595
_journal_page_last 9602
_journal_paper_doi 10.1039/b908682j
_journal_year 2009
_chemical_formula_moiety 'C38 H36 N7 Nd O11 S2 Zn2, C2 H3 N'
_chemical_formula_sum 'C40 H39 N8 Nd O11 S2 Zn2'
_chemical_formula_weight 1146.89
_chemical_name_systematic
;
?
;
_space_group_IT_number 2
_symmetry_cell_setting triclinic
_symmetry_space_group_name_Hall '-P 1'
_symmetry_space_group_name_H-M 'P -1'
_atom_sites_solution_hydrogens geom
_atom_sites_solution_primary direct
_atom_sites_solution_secondary difmap
_audit_creation_method SHELXL-97
_cell_angle_alpha 87.8249(10)
_cell_angle_beta 69.1710(09)
_cell_angle_gamma 70.7700(10)
_cell_formula_units_Z 2
_cell_length_a 12.2378(6)
_cell_length_b 12.5947(6)
_cell_length_c 16.5103(8)
_cell_measurement_reflns_used 14021
_cell_measurement_temperature 293(2)
_cell_measurement_theta_max 28.27
_cell_measurement_theta_min 2.64
_cell_volume 2236.68(19)
_computing_cell_refinement 'SAINT (Bruker, 1999)'
_computing_data_collection 'SMART (Bruker, 1998)'
_computing_data_reduction SAINT
_computing_structure_refinement 'SHELXL-97 (Sheldrick, 1997)'
_computing_structure_solution 'SHELXS-97 (Sheldrick, 1990)'
_diffrn_ambient_temperature 293(2)
_diffrn_measured_fraction_theta_full 0.978
_diffrn_measured_fraction_theta_max 0.978
_diffrn_measurement_device_type 'Smart CCD'
_diffrn_measurement_method '\w and \f scans'
_diffrn_radiation_monochromator graphite
_diffrn_radiation_source 'fine-focus sealed tube'
_diffrn_radiation_type MoK\a
_diffrn_radiation_wavelength 0.71073
_diffrn_reflns_av_R_equivalents 0.0203
_diffrn_reflns_av_sigmaI/netI 0.0412
_diffrn_reflns_limit_h_max 14
_diffrn_reflns_limit_h_min -12
_diffrn_reflns_limit_k_max 14
_diffrn_reflns_limit_k_min -12
_diffrn_reflns_limit_l_max 16
_diffrn_reflns_limit_l_min -19
_diffrn_reflns_number 11182
_diffrn_reflns_theta_full 25.00
_diffrn_reflns_theta_max 25.00
_diffrn_reflns_theta_min 2.64
_exptl_absorpt_coefficient_mu 2.368
_exptl_absorpt_correction_T_max 0.7031
_exptl_absorpt_correction_T_min 0.5369
_exptl_absorpt_correction_type gaussian
_exptl_absorpt_process_details
;
Absorption correction given as Gaussian
;
_exptl_crystal_colour yellow
_exptl_crystal_density_diffrn 1.703
_exptl_crystal_density_method 'not measured'
_exptl_crystal_description plate
_exptl_crystal_F_000 1150
_exptl_crystal_size_max 0.30
_exptl_crystal_size_mid 0.27
_exptl_crystal_size_min 0.16
_refine_diff_density_max 0.802
_refine_diff_density_min -0.551
_refine_diff_density_rms 0.079
_refine_ls_extinction_method none
_refine_ls_goodness_of_fit_ref 1.026
_refine_ls_hydrogen_treatment constr
_refine_ls_matrix_type full
_refine_ls_number_parameters 577
_refine_ls_number_reflns 7712
_refine_ls_number_restraints 0
_refine_ls_restrained_S_all 1.045
_refine_ls_R_factor_all 0.0447
_refine_ls_R_factor_gt 0.0330
_refine_ls_shift/su_max 0.001
_refine_ls_shift/su_mean 0.000
_refine_ls_structure_factor_coef Fsqd
_refine_ls_weighting_details 'calc w=1/[\s^2^(Fo^2^)+(0.0455P)^2^+1.1272P] where P=(Fo^2^+2Fc^2^)/3'
_refine_ls_weighting_scheme calc
_refine_ls_wR_factor_gt 0.0781
_refine_ls_wR_factor_ref 0.0848
_reflns_number_gt 6395
_reflns_number_total 7712
_reflns_threshold_expression >2sigma(I)
_cod_data_source_file b908682j.txt
_cod_data_source_block wy1751
_cod_depositor_comments
;
The following automatic conversions were performed:
'_symmetry_cell_setting' value 'Triclinic' changed to 'triclinic'
according to '/home/saulius/struct/CIF-dictionaries/cif_core.dic'
dictionary named 'cif_core.dic' version 2.4.1 from
2010-06-29.

'_exptl_absorpt_correction_type' value 'Gaussian' changed to
'gaussian' according to
'/home/saulius/struct/CIF-dictionaries/cif_core.dic' dictionary named
'cif_core.dic' version 2.4.1 from 2010-06-29.

Automatic conversion script
Id: cif_fix_enum 1527 2010-12-29 10:47:43Z saulius 
;
_cod_original_cell_volume 2236.69(19)
_cod_original_sg_symbol_H-M P-1
_cod_database_code 7002715

loop_
_symmetry_equiv_pos_as_xyz
'x, y, z'
'-x, -y, -z'

loop_
_atom_site_label
_atom_site_type_symbol
_atom_site_fract_x
_atom_site_fract_y
_atom_site_fract_z
_atom_site_U_iso_or_equiv
_atom_site_adp_type
_atom_site_occupancy
_atom_site_symmetry_multiplicity
_atom_site_calc_flag
_atom_site_refinement_flags
_atom_site_disorder_assembly
_atom_site_disorder_group
C1 C -0.1197(5) 0.9568(4) 0.9741(3) 0.0529(12) Uani 1 1 d U . .
H1A H -0.1093 0.9179 1.0234 0.079 Uiso 1 1 calc R . .
H1B H -0.2066 0.9886 0.9835 0.079 Uiso 1 1 calc R . .
H1C H -0.0848 1.0162 0.9666 0.079 Uiso 1 1 calc R . .
C2 C -0.0910(4) 0.7838(4) 0.8987(3) 0.0403(10) Uani 1 1 d U . .
C3 C -0.1971(5) 0.7701(4) 0.9578(3) 0.0536(12) Uani 1 1 d U . .
H3A H -0.2512 0.8257 1.0028 0.064 Uiso 1 1 calc R . .
C4 C -0.2223(5) 0.6715(5) 0.9492(4) 0.0665(15) Uani 1 1 d U . .
H4A H -0.2932 0.6609 0.9890 0.080 Uiso 1 1 calc R . .
C5 C -0.1425(5) 0.5902(5) 0.8820(4) 0.0586(14) Uani 1 1 d U . .
H5A H -0.1619 0.5263 0.8759 0.070 Uiso 1 1 calc R . .
C6 C -0.0325(5) 0.6012(4) 0.8224(3) 0.0443(11) Uani 1 1 d U . .
C7 C -0.0051(4) 0.7007(3) 0.8305(3) 0.0376(10) Uani 1 1 d U . .
C8 C 0.0423(5) 0.5121(4) 0.7522(3) 0.0482(12) Uani 1 1 d U . .
H8A H 0.0121 0.4540 0.7499 0.058 Uiso 1 1 calc R . .
C9 C 0.2083(5) 0.4159(4) 0.6217(3) 0.0576(14) Uani 1 1 d U . .
H9A H 0.1611 0.4270 0.5839 0.069 Uiso 1 1 calc R . .
H9B H 0.2134 0.3432 0.6449 0.069 Uiso 1 1 calc R . .
C10 C 0.3385(5) 0.4182(4) 0.5704(4) 0.0587(14) Uani 1 1 d U . .
H10A H 0.3939 0.3835 0.6011 0.070 Uiso 1 1 calc R . .
H10B H 0.3712 0.3770 0.5136 0.070 Uiso 1 1 calc R . .
C11 C 0.3452(5) 0.5767(4) 0.4874(3) 0.0492(12) Uani 1 1 d U . .
H11A H 0.3798 0.5251 0.4386 0.059 Uiso 1 1 calc R . .
C12 C 0.3149(4) 0.6957(4) 0.4727(3) 0.0429(11) Uani 1 1 d U . .
C13 C 0.3408(5) 0.7230(5) 0.3863(3) 0.0571(13) Uani 1 1 d U . .
H13A H 0.3836 0.6653 0.3415 0.069 Uiso 1 1 calc R . .
C14 C 0.3048(5) 0.8318(5) 0.3666(3) 0.0645(15) Uani 1 1 d U . .
H14A H 0.3260 0.8479 0.3088 0.077 Uiso 1 1 calc R . .
C15 C 0.2371(5) 0.9184(5) 0.4320(3) 0.0602(14) Uani 1 1 d U . .
H15A H 0.2103 0.9926 0.4186 0.072 Uiso 1 1 calc R . .
C16 C 0.2095(5) 0.8939(4) 0.5174(3) 0.0453(11) Uani 1 1 d U . .
C17 C 0.2501(4) 0.7842(4) 0.5410(3) 0.0389(10) Uani 1 1 d U . .
C18 C 0.0929(7) 1.0891(5) 0.5709(4) 0.091(2) Uani 1 1 d U . .
H18A H 0.0757 1.0920 0.5183 0.137 Uiso 1 1 calc R . .
H18B H 0.1549 1.1230 0.5641 0.137 Uiso 1 1 calc R . .
H18C H 0.0182 1.1294 0.6183 0.137 Uiso 1 1 calc R . .
C19 C 0.4112(6) 0.9456(6) 0.6135(4) 0.088(2) Uani 1 1 d U . .
H19A H 0.4318 0.9951 0.5693 0.132 Uiso 1 1 calc R . .
H19B H 0.4093 0.8795 0.5877 0.132 Uiso 1 1 calc R . .
H19C H 0.4726 0.9239 0.6400 0.132 Uiso 1 1 calc R . .
C20 C 0.2806(4) 1.0980(4) 0.7245(3) 0.0456(11) Uani 1 1 d U . .
C21 C 0.3753(5) 1.1386(4) 0.7157(4) 0.0580(13) Uani 1 1 d U . .
H21A H 0.4545 1.1028 0.6751 0.070 Uiso 1 1 calc R . .
C22 C 0.3519(5) 1.2333(5) 0.7677(4) 0.0619(14) Uani 1 1 d U . .
H22A H 0.4155 1.2615 0.7616 0.074 Uiso 1 1 calc R . .
C23 C 0.2374(5) 1.2850(4) 0.8273(3) 0.0525(12) Uani 1 1 d U . .
H23A H 0.2239 1.3479 0.8621 0.063 Uiso 1 1 calc R . .
C24 C 0.1373(4) 1.2461(3) 0.8382(3) 0.0410(10) Uani 1 1 d U . .
C25 C 0.1601(4) 1.1501(3) 0.7844(3) 0.0384(10) Uani 1 1 d U . .
C26 C 0.0187(5) 1.3003(3) 0.9074(3) 0.0445(11) Uani 1 1 d U . .
H26A H 0.0163 1.3498 0.9489 0.053 Uiso 1 1 calc R . .
C27 C -0.1948(5) 1.3304(4) 0.9919(3) 0.0523(12) Uani 1 1 d U . .
H27A H -0.2008 1.4039 1.0126 0.063 Uiso 1 1 calc R . .
H27B H -0.1921 1.2806 1.0379 0.063 Uiso 1 1 calc R . .
C28 C -0.3075(5) 1.3411(4) 0.9689(3) 0.0545(13) Uani 1 1 d U . .
H28A H -0.3781 1.3456 1.0214 0.065 Uiso 1 1 calc R . .
H28B H -0.3286 1.4094 0.9402 0.065 Uiso 1 1 calc R . .
C29 C -0.3535(5) 1.1891(4) 0.9210(3) 0.0489(12) Uani 1 1 d U . .
H29A H -0.4299 1.2160 0.9665 0.059 Uiso 1 1 calc R . .
C30 C -0.3300(4) 1.0892(4) 0.8666(3) 0.0459(11) Uani 1 1 d U . .
C31 C -0.4297(5) 1.0503(5) 0.8808(4) 0.0654(15) Uani 1 1 d U . .
H31A H -0.5063 1.0882 0.9234 0.078 Uiso 1 1 calc R . .
C32 C -0.4161(6) 0.9574(5) 0.8328(4) 0.0718(16) Uani 1 1 d U . .
H32A H -0.4841 0.9347 0.8413 0.086 Uiso 1 1 calc R . .
C33 C -0.3025(5) 0.8979(5) 0.7723(4) 0.0620(14) Uani 1 1 d U . .
H33A H -0.2938 0.8345 0.7402 0.074 Uiso 1 1 calc R . .
C34 C -0.2018(5) 0.9309(4) 0.7585(3) 0.0434(11) Uani 1 1 d U . .
C35 C -0.2127(4) 1.0287(4) 0.8043(3) 0.0395(10) Uani 1 1 d U . .
C36 C -0.0631(5) 0.7822(4) 0.6443(3) 0.0570(13) Uani 1 1 d U . .
H36A H -0.1403 0.7879 0.6389 0.086 Uiso 1 1 calc R . .
H36B H -0.0328 0.7128 0.6682 0.086 Uiso 1 1 calc R . .
H36C H -0.0034 0.7834 0.5880 0.086 Uiso 1 1 calc R . .
C37 C 0.4064(5) 0.4999(4) 0.7897(3) 0.0475(11) Uani 1 1 d U . .
C38 C -0.0982(5) 1.3528(4) 0.6622(3) 0.0601(12) Uani 1 1 d U . .
C39 C 0.6851(8) 0.7435(7) 0.5897(6) 0.114(3) Uani 1 1 d DU . .
H39A H 0.6183 0.7678 0.5682 0.171 Uiso 1 1 calc R . .
H39B H 0.7595 0.6979 0.5445 0.171 Uiso 1 1 calc R . .
H39C H 0.6983 0.8083 0.6079 0.171 Uiso 1 1 calc R . .
C40 C 0.6553(9) 0.6810(8) 0.6595(7) 0.125(3) Uani 1 1 d DU . .
N1 N 0.1457(4) 0.5068(3) 0.6937(3) 0.0469(9) Uani 1 1 d U . .
N2 N 0.3284(4) 0.5372(3) 0.5609(2) 0.0463(9) Uani 1 1 d U . .
N3 N -0.0821(4) 1.2852(3) 0.9154(2) 0.0427(9) Uani 1 1 d U . .
N4 N -0.2784(4) 1.2422(3) 0.9111(2) 0.0432(9) Uani 1 1 d U . .
N5 N 0.3595(4) 0.5472(4) 0.7428(3) 0.0493(11) Uani 1 1 d U . .
N6 N -0.1108(4) 1.3094(3) 0.7260(3) 0.0564(11) Uani 1 1 d U . .
N7 N 0.2904(4) 0.8396(3) 0.8288(3) 0.0481(10) Uani 1 1 d U . .
N8 N 0.6352(11) 0.6227(10) 0.7308(8) 0.202(5) Uani 1 1 d U . .
Nd1 Nd 0.09868(2) 0.913418(18) 0.745441(14) 0.03328(8) Uani 1 1 d U . .
O1 O -0.0572(3) 0.8784(2) 0.89705(19) 0.0452(7) Uani 1 1 d U . .
O2 O 0.0921(3) 0.7244(2) 0.77714(18) 0.0382(7) Uani 1 1 d U . .
O3 O 0.2224(3) 0.7696(2) 0.62490(17) 0.0414(7) Uani 1 1 d U . .
O4 O 0.1373(3) 0.9740(3) 0.5888(2) 0.0563(9) Uani 1 1 d U . .
O5 O 0.2915(3) 1.0029(3) 0.6783(2) 0.0547(9) Uani 1 1 d U . .
O6 O 0.0747(3) 1.1054(2) 0.7873(2) 0.0417(7) Uani 1 1 d U . .
O7 O -0.1097(3) 1.0542(2) 0.78644(19) 0.0381(7) Uani 1 1 d U . .
O8 O -0.0822(3) 0.8764(3) 0.7013(2) 0.0487(8) Uani 1 1 d U . .
O9 O 0.3165(3) 0.7962(3) 0.7536(2) 0.0463(9) Uani 1 1 d U . .
O10 O 0.1812(4) 0.9050(3) 0.8660(2) 0.0503(9) Uani 1 1 d U . .
O11 O 0.3674(4) 0.8183(4) 0.8639(3) 0.0768(12) Uani 1 1 d U . .
S1 S 0.47471(16) 0.43197(13) 0.85268(10) 0.0714(4) Uani 1 1 d U . .
S2 S -0.07720(18) 1.41392(17) 0.57291(11) 0.0865(5) Uani 1 1 d U . .
Zn1 Zn 0.24225(5) 0.61897(4) 0.68321(3) 0.03997(13) Uani 1 1 d U . .
Zn2 Zn -0.10608(5) 1.20604(4) 0.81751(3) 0.03864(13) Uani 1 1 d U . .

loop_
_atom_site_aniso_label
_atom_site_aniso_U_11
_atom_site_aniso_U_22
_atom_site_aniso_U_33
_atom_site_aniso_U_23
_atom_site_aniso_U_13
_atom_site_aniso_U_12
C1 0.063(3) 0.047(3) 0.035(2) -0.004(2) -0.011(2) -0.008(2)
C2 0.044(3) 0.040(2) 0.037(2) 0.0108(19) -0.016(2) -0.013(2)
C3 0.049(3) 0.058(3) 0.045(3) 0.009(2) -0.008(2) -0.016(2)
C4 0.055(3) 0.074(4) 0.068(4) 0.022(3) -0.011(3) -0.034(3)
C5 0.062(3) 0.057(3) 0.065(3) 0.020(3) -0.021(3) -0.034(3)
C6 0.052(3) 0.039(2) 0.048(3) 0.013(2) -0.020(2) -0.021(2)
C7 0.042(3) 0.038(2) 0.034(2) 0.0115(18) -0.0140(19) -0.0152(19)
C8 0.058(3) 0.036(2) 0.062(3) 0.012(2) -0.029(3) -0.023(2)
C9 0.071(4) 0.041(3) 0.065(3) -0.007(2) -0.030(3) -0.016(2)
C10 0.068(4) 0.038(3) 0.062(3) -0.009(2) -0.022(3) -0.008(2)
C11 0.045(3) 0.052(3) 0.040(3) -0.012(2) -0.010(2) -0.007(2)
C12 0.042(3) 0.049(3) 0.035(2) -0.001(2) -0.013(2) -0.012(2)
C13 0.057(3) 0.067(3) 0.035(3) -0.006(2) -0.011(2) -0.012(3)
C14 0.070(4) 0.073(4) 0.035(3) 0.011(2) -0.014(3) -0.011(3)
C15 0.071(4) 0.059(3) 0.037(3) 0.013(2) -0.018(2) -0.008(3)
C16 0.050(3) 0.046(3) 0.032(2) 0.002(2) -0.013(2) -0.009(2)
C17 0.039(2) 0.043(2) 0.032(2) 0.0018(18) -0.0108(19) -0.0129(19)
C18 0.130(6) 0.048(3) 0.055(3) 0.009(3) -0.018(4) 0.002(3)
C19 0.069(4) 0.088(4) 0.084(4) -0.017(3) 0.008(3) -0.034(3)
C20 0.048(3) 0.038(2) 0.052(3) 0.010(2) -0.015(2) -0.019(2)
C21 0.049(3) 0.059(3) 0.066(3) 0.007(3) -0.016(3) -0.024(3)
C22 0.056(3) 0.064(3) 0.079(4) 0.014(3) -0.028(3) -0.033(3)
C23 0.064(3) 0.045(3) 0.064(3) 0.010(2) -0.034(3) -0.027(2)
C24 0.050(3) 0.033(2) 0.047(3) 0.0131(19) -0.024(2) -0.018(2)
C25 0.040(3) 0.035(2) 0.046(3) 0.0138(19) -0.019(2) -0.0174(19)
C26 0.064(3) 0.030(2) 0.048(3) 0.0050(19) -0.029(2) -0.017(2)
C27 0.060(3) 0.046(3) 0.043(3) -0.001(2) -0.013(2) -0.013(2)
C28 0.053(3) 0.044(3) 0.052(3) -0.003(2) -0.009(2) -0.008(2)
C29 0.038(3) 0.051(3) 0.048(3) 0.008(2) -0.011(2) -0.008(2)
C30 0.042(3) 0.054(3) 0.046(3) 0.012(2) -0.019(2) -0.019(2)
C31 0.042(3) 0.081(4) 0.072(4) 0.006(3) -0.015(3) -0.026(3)
C32 0.054(4) 0.087(4) 0.087(4) 0.005(3) -0.025(3) -0.041(3)
C33 0.064(4) 0.066(3) 0.073(4) 0.003(3) -0.032(3) -0.036(3)
C34 0.050(3) 0.046(2) 0.044(3) 0.010(2) -0.023(2) -0.021(2)
C35 0.042(3) 0.039(2) 0.045(2) 0.0147(19) -0.022(2) -0.017(2)
C36 0.073(4) 0.050(3) 0.060(3) -0.002(2) -0.038(3) -0.021(3)
C37 0.048(3) 0.043(3) 0.050(3) -0.006(2) -0.020(2) -0.010(2)
C38 0.061(3) 0.056(3) 0.066(3) 0.012(2) -0.024(2) -0.016(2)
C39 0.089(5) 0.121(6) 0.129(6) -0.058(5) -0.060(5) -0.001(4)
C40 0.105(6) 0.110(6) 0.153(7) -0.070(5) -0.059(6) -0.008(5)
N1 0.057(3) 0.035(2) 0.054(2) 0.0018(17) -0.027(2) -0.0151(18)
N2 0.050(2) 0.041(2) 0.043(2) -0.0037(17) -0.0161(19) -0.0093(18)
N3 0.050(2) 0.0355(19) 0.040(2) 0.0015(16) -0.0134(18) -0.0131(17)
N4 0.040(2) 0.038(2) 0.044(2) 0.0017(16) -0.0119(17) -0.0055(17)
N5 0.053(3) 0.041(2) 0.063(3) 0.008(2) -0.040(2) -0.013(2)
N6 0.070(3) 0.048(2) 0.054(3) 0.016(2) -0.024(2) -0.024(2)
N7 0.051(3) 0.049(2) 0.053(2) 0.012(2) -0.023(2) -0.025(2)
N8 0.188(8) 0.190(8) 0.208(8) 0.029(7) -0.030(6) -0.085(7)
Nd1 0.04084(15) 0.02824(12) 0.02884(13) 0.00133(9) -0.01042(10) -0.01158(10)
O1 0.055(2) 0.0393(17) 0.0341(16) 0.0001(13) -0.0076(14) -0.0156(15)
O2 0.0415(18) 0.0324(15) 0.0351(16) 0.0023(12) -0.0064(13) -0.0134(13)
O3 0.054(2) 0.0382(16) 0.0268(15) 0.0011(12) -0.0109(14) -0.0123(14)
O4 0.079(3) 0.0392(17) 0.0342(17) 0.0083(14) -0.0137(17) -0.0078(16)
O5 0.043(2) 0.0485(19) 0.059(2) -0.0082(16) 0.0002(16) -0.0176(15)
O6 0.0403(18) 0.0324(15) 0.0512(18) 0.0003(13) -0.0121(14) -0.0152(13)
O7 0.0352(17) 0.0357(15) 0.0438(17) 0.0045(13) -0.0128(13) -0.0141(13)
O8 0.055(2) 0.0428(17) 0.056(2) -0.0006(15) -0.0267(17) -0.0190(16)
O9 0.047(2) 0.050(2) 0.041(2) -0.0043(17) -0.0180(17) -0.0196(17)
O10 0.050(2) 0.059(2) 0.035(2) -0.0063(17) -0.0222(18) -0.0091(19)
O11 0.070(3) 0.103(3) 0.078(3) 0.021(2) -0.047(2) -0.035(2)
S1 0.0839(11) 0.0677(9) 0.0657(9) 0.0050(7) -0.0456(9) -0.0093(8)
S2 0.0882(13) 0.1102(13) 0.0734(11) 0.0534(10) -0.0386(10) -0.0441(11)
Zn1 0.0445(3) 0.0338(3) 0.0402(3) 0.0006(2) -0.0170(2) -0.0095(2)
Zn2 0.0429(3) 0.0323(3) 0.0386(3) 0.0041(2) -0.0126(2) -0.0126(2)

loop_
_atom_type_symbol
_atom_type_description
_atom_type_scat_dispersion_real
_atom_type_scat_dispersion_imag
_atom_type_scat_source
C C 0.0033 0.0016 'International Tables Vol C Tables 4.2.6.8 and 6.1.1.4'
H H 0.0000 0.0000 'International Tables Vol C Tables 4.2.6.8 and 6.1.1.4'
N N 0.0061 0.0033 'International Tables Vol C Tables 4.2.6.8 and 6.1.1.4'
O O 0.0106 0.0060 'International Tables Vol C Tables 4.2.6.8 and 6.1.1.4'
S S 0.1246 0.1234 'International Tables Vol C Tables 4.2.6.8 and 6.1.1.4'
Zn Zn 0.2839 1.4301 'International Tables Vol C Tables 4.2.6.8 and 6.1.1.4'
Nd Nd -0.1943 3.0179 'International Tables Vol C Tables 4.2.6.8 and 6.1.1.4'

loop_
_geom_angle_atom_site_label_1
_geom_angle_atom_site_label_2
_geom_angle_atom_site_label_3
_geom_angle
_geom_angle_site_symmetry_1
_geom_angle_site_symmetry_3
_geom_angle_publ_flag
O1 C1 H1A 109.5 . . ?
O1 C1 H1B 109.5 . . ?
H1A C1 H1B 109.5 . . ?
O1 C1 H1C 109.5 . . ?
H1A C1 H1C 109.5 . . ?
H1B C1 H1C 109.5 . . ?
C3 C2 O1 125.4(4) . . ?
C3 C2 C7 122.4(4) . . ?
O1 C2 C7 112.2(4) . . ?
C2 C3 C4 119.1(5) . . ?
C2 C3 H3A 120.4 . . ?
C4 C3 H3A 120.4 . . ?
C5 C4 C3 120.0(5) . . ?
C5 C4 H4A 120.0 . . ?
C3 C4 H4A 120.0 . . ?
C4 C5 C6 121.8(5) . . ?
C4 C5 H5A 119.1 . . ?
C6 C5 H5A 119.1 . . ?
C5 C6 C7 118.9(4) . . ?
C5 C6 C8 116.9(4) . . ?
C7 C6 C8 124.0(4) . . ?
O2 C7 C2 116.8(4) . . ?
O2 C7 C6 125.4(4) . . ?
C2 C7 C6 117.7(4) . . ?
N1 C8 C6 125.5(4) . . ?
N1 C8 H8A 117.2 . . ?
C6 C8 H8A 117.2 . . ?
N1 C9 C10 109.0(4) . . ?
N1 C9 H9A 109.9 . . ?
C10 C9 H9A 109.9 . . ?
N1 C9 H9B 109.9 . . ?
C10 C9 H9B 109.9 . . ?
H9A C9 H9B 108.3 . . ?
N2 C10 C9 107.3(4) . . ?
N2 C10 H10A 110.3 . . ?
C9 C10 H10A 110.3 . . ?
N2 C10 H10B 110.3 . . ?
C9 C10 H10B 110.3 . . ?
H10A C10 H10B 108.5 . . ?
N2 C11 C12 125.6(4) . . ?
N2 C11 H11A 117.2 . . ?
C12 C11 H11A 117.2 . . ?
C13 C12 C17 119.0(4) . . ?
C13 C12 C11 117.3(4) . . ?
C17 C12 C11 123.4(4) . . ?
C14 C13 C12 121.5(5) . . ?
C14 C13 H13A 119.2 . . ?
C12 C13 H13A 119.2 . . ?
C13 C14 C15 120.3(5) . . ?
C13 C14 H14A 119.8 . . ?
C15 C14 H14A 119.8 . . ?
C16 C15 C14 119.3(5) . . ?
C16 C15 H15A 120.3 . . ?
C14 C15 H15A 120.3 . . ?
C15 C16 O4 124.2(4) . . ?
C15 C16 C17 122.5(4) . . ?
O4 C16 C17 113.2(4) . . ?
O3 C17 C16 118.1(4) . . ?
O3 C17 C12 124.8(4) . . ?
C16 C17 C12 117.1(4) . . ?
O4 C18 H18A 109.5 . . ?
O4 C18 H18B 109.5 . . ?
H18A C18 H18B 109.5 . . ?
O4 C18 H18C 109.5 . . ?
H18A C18 H18C 109.5 . . ?
H18B C18 H18C 109.5 . . ?
O5 C19 H19A 109.5 . . ?
O5 C19 H19B 109.5 . . ?
H19A C19 H19B 109.5 . . ?
O5 C19 H19C 109.5 . . ?
H19A C19 H19C 109.5 . . ?
H19B C19 H19C 109.5 . . ?
C21 C20 O5 125.6(5) . . ?
C21 C20 C25 121.9(4) . . ?
O5 C20 C25 112.5(4) . . ?
C20 C21 C22 119.5(5) . . ?
C20 C21 H21A 120.3 . . ?
C22 C21 H21A 120.3 . . ?
C23 C22 C21 120.5(5) . . ?
C23 C22 H22A 119.8 . . ?
C21 C22 H22A 119.8 . . ?
C22 C23 C24 121.8(5) . . ?
C22 C23 H23A 119.1 . . ?
C24 C23 H23A 119.1 . . ?
C23 C24 C25 118.1(4) . . ?
C23 C24 C26 119.1(4) . . ?
C25 C24 C26 122.6(4) . . ?
O6 C25 C20 117.4(4) . . ?
O6 C25 C24 124.3(4) . . ?
C20 C25 C24 118.3(4) . . ?
N3 C26 C24 124.8(4) . . ?
N3 C26 H26A 117.6 . . ?
C24 C26 H26A 117.6 . . ?
N3 C27 C28 109.7(4) . . ?
N3 C27 H27A 109.7 . . ?
C28 C27 H27A 109.7 . . ?
N3 C27 H27B 109.7 . . ?
C28 C27 H27B 109.7 . . ?
H27A C27 H27B 108.2 . . ?
N4 C28 C27 108.8(4) . . ?
N4 C28 H28A 109.9 . . ?
C27 C28 H28A 109.9 . . ?
N4 C28 H28B 109.9 . . ?
C27 C28 H28B 109.9 . . ?
H28A C28 H28B 108.3 . . ?
N4 C29 C30 125.4(5) . . ?
N4 C29 H29A 117.3 . . ?
C30 C29 H29A 117.3 . . ?
C31 C30 C35 119.2(5) . . ?
C31 C30 C29 117.1(5) . . ?
C35 C30 C29 123.6(4) . . ?
C32 C31 C30 121.1(5) . . ?
C32 C31 H31A 119.5 . . ?
C30 C31 H31A 119.5 . . ?
C31 C32 C33 120.1(5) . . ?
C31 C32 H32A 119.9 . . ?
C33 C32 H32A 119.9 . . ?
C34 C33 C32 120.7(5) . . ?
C34 C33 H33A 119.7 . . ?
C32 C33 H33A 119.7 . . ?
C33 C34 O8 126.1(4) . . ?
C33 C34 C35 121.1(5) . . ?
O8 C34 C35 112.8(4) . . ?
O7 C35 C30 125.4(4) . . ?
O7 C35 C34 116.9(4) . . ?
C30 C35 C34 117.7(4) . . ?
O8 C36 H36A 109.5 . . ?
O8 C36 H36B 109.5 . . ?
H36A C36 H36B 109.5 . . ?
O8 C36 H36C 109.5 . . ?
H36A C36 H36C 109.5 . . ?
H36B C36 H36C 109.5 . . ?
N5 C37 S1 178.4(5) . . ?
N6 C38 S2 178.5(5) . . ?
C40 C39 H39A 109.5 . . ?
C40 C39 H39B 109.5 . . ?
H39A C39 H39B 109.5 . . ?
C40 C39 H39C 109.5 . . ?
H39A C39 H39C 109.5 . . ?
H39B C39 H39C 109.5 . . ?
N8 C40 C39 173.6(10) . . ?
C8 N1 C9 120.3(4) . . ?
C8 N1 Zn1 126.9(3) . . ?
C9 N1 Zn1 112.8(3) . . ?
C11 N2 C10 121.0(4) . . ?
C11 N2 Zn1 130.0(3) . . ?
C10 N2 Zn1 106.9(3) . . ?
C26 N3 C27 122.4(4) . . ?
C26 N3 Zn2 123.5(3) . . ?
C27 N3 Zn2 113.9(3) . . ?
C29 N4 C28 122.5(4) . . ?
C29 N4 Zn2 126.8(3) . . ?
C28 N4 Zn2 110.7(3) . . ?
C37 N5 Zn1 165.3(5) . . ?
C38 N6 Zn2 167.3(4) . . ?
O11 N7 O10 121.7(4) . . ?
O11 N7 O9 121.9(5) . . ?
O10 N7 O9 116.4(4) . . ?
O11 N7 Nd1 175.0(3) . . ?
O10 N7 Nd1 55.6(2) . . ?
O9 N7 Nd1 61.1(2) . . ?
O3 Nd1 O6 139.34(10) . . ?
O3 Nd1 O2 65.04(9) . . ?
O6 Nd1 O2 153.06(10) . . ?
O3 Nd1 O7 132.82(10) . . ?
O6 Nd1 O7 62.92(10) . . ?
O2 Nd1 O7 111.93(9) . . ?
O3 Nd1 O10 115.97(11) . . ?
O6 Nd1 O10 72.32(11) . . ?
O2 Nd1 O10 86.54(11) . . ?
O7 Nd1 O10 110.59(11) . . ?
O3 Nd1 O4 61.69(9) . . ?
O6 Nd1 O4 86.49(10) . . ?
O2 Nd1 O4 120.28(10) . . ?
O7 Nd1 O4 86.96(10) . . ?
O10 Nd1 O4 140.61(13) . . ?
O3 Nd1 O9 67.87(10) . . ?
O6 Nd1 O9 102.39(10) . . ?
O2 Nd1 O9 74.03(10) . . ?
O7 Nd1 O9 159.31(10) . . ?
O10 Nd1 O9 48.99(11) . . ?
O4 Nd1 O9 107.50(11) . . ?
O3 Nd1 O1 123.68(9) . . ?
O6 Nd1 O1 96.72(9) . . ?
O2 Nd1 O1 59.06(9) . . ?
O7 Nd1 O1 67.95(10) . . ?
O10 Nd1 O1 67.98(11) . . ?
O4 Nd1 O1 149.34(11) . . ?
O9 Nd1 O1 101.58(10) . . ?
O3 Nd1 O8 78.77(10) . . ?
O6 Nd1 O8 119.15(10) . . ?
O2 Nd1 O8 69.68(10) . . ?
O7 Nd1 O8 58.62(9) . . ?
O10 Nd1 O8 143.98(11) . . ?
O4 Nd1 O8 75.35(11) . . ?
O9 Nd1 O8 138.43(10) . . ?
O1 Nd1 O8 76.53(10) . . ?
O3 Nd1 O5 84.79(10) . . ?
O6 Nd1 O5 57.57(10) . . ?
O2 Nd1 O5 133.87(10) . . ?
O7 Nd1 O5 114.17(9) . . ?
O10 Nd1 O5 75.95(12) . . ?
O4 Nd1 O5 64.67(11) . . ?
O9 Nd1 O5 62.18(11) . . ?
O1 Nd1 O5 141.09(10) . . ?
O8 Nd1 O5 139.91(10) . . ?
O3 Nd1 N7 92.45(11) . . ?
O6 Nd1 N7 85.99(10) . . ?
O2 Nd1 N7 80.72(10) . . ?
O7 Nd1 N7 134.60(11) . . ?
O10 Nd1 N7 24.25(11) . . ?
O4 Nd1 N7 125.41(12) . . ?
O9 Nd1 N7 24.81(10) . . ?
O1 Nd1 N7 85.26(11) . . ?
O8 Nd1 N7 150.16(10) . . ?
O5 Nd1 N7 65.88(10) . . ?
O3 Nd1 Zn1 34.55(7) . . ?
O6 Nd1 Zn1 159.32(7) . . ?
O2 Nd1 Zn1 33.23(7) . . ?
O7 Nd1 Zn1 137.64(6) . . ?
O10 Nd1 Zn1 93.69(8) . . ?
O4 Nd1 Zn1 95.80(7) . . ?
O9 Nd1 Zn1 57.30(7) . . ?
O1 Nd1 Zn1 91.74(6) . . ?
O8 Nd1 Zn1 81.15(7) . . ?
O5 Nd1 Zn1 104.94(7) . . ?
N7 Nd1 Zn1 75.92(8) . . ?
C2 O1 C1 117.2(4) . . ?
C2 O1 Nd1 117.2(2) . . ?
C1 O1 Nd1 125.2(3) . . ?
C7 O2 Zn1 127.2(3) . . ?
C7 O2 Nd1 125.6(3) . . ?
Zn1 O2 Nd1 105.28(11) . . ?
C17 O3 Zn1 128.0(3) . . ?
C17 O3 Nd1 126.8(3) . . ?
Zn1 O3 Nd1 104.06(11) . . ?
C16 O4 C18 117.2(4) . . ?
C16 O4 Nd1 120.1(2) . . ?
C18 O4 Nd1 122.6(3) . . ?
C20 O5 C19 116.5(4) . . ?
C20 O5 Nd1 116.7(3) . . ?
C19 O5 Nd1 125.2(3) . . ?
C25 O6 Zn2 120.2(3) . . ?
C25 O6 Nd1 129.9(3) . . ?
Zn2 O6 Nd1 109.47(12) . . ?
C35 O7 Zn2 124.7(3) . . ?
C35 O7 Nd1 123.9(2) . . ?
Zn2 O7 Nd1 109.83(12) . . ?
C34 O8 C36 117.4(4) . . ?
C34 O8 Nd1 114.3(2) . . ?
C36 O8 Nd1 125.1(3) . . ?
N7 O9 Nd1 94.1(3) . . ?
N7 O10 Nd1 100.2(3) . . ?
N5 Zn1 O2 104.37(16) . . ?
N5 Zn1 N2 103.92(17) . . ?
O2 Zn1 N2 151.23(14) . . ?
N5 Zn1 O3 127.66(16) . . ?
O2 Zn1 O3 79.31(11) . . ?
N2 Zn1 O3 87.54(13) . . ?
N5 Zn1 N1 103.25(16) . . ?
O2 Zn1 N1 89.14(14) . . ?
N2 Zn1 N1 79.44(16) . . ?
O3 Zn1 N1 129.09(14) . . ?
N5 Zn1 Nd1 111.45(12) . . ?
O2 Zn1 Nd1 41.50(8) . . ?
N2 Zn1 Nd1 128.70(11) . . ?
O3 Zn1 Nd1 41.39(8) . . ?
N1 Zn1 Nd1 124.34(11) . . ?
N6 Zn2 O7 113.51(15) . . ?
N6 Zn2 N4 110.25(17) . . ?
O7 Zn2 N4 90.14(13) . . ?
N6 Zn2 O6 107.18(16) . . ?
O7 Zn2 O6 77.78(11) . . ?
N4 Zn2 O6 142.43(13) . . ?
N6 Zn2 N3 107.38(16) . . ?
O7 Zn2 N3 138.80(13) . . ?
N4 Zn2 N3 80.22(15) . . ?
O6 Zn2 N3 85.85(14) . . ?

loop_
_geom_bond_atom_site_label_1
_geom_bond_atom_site_label_2
_geom_bond_distance
_geom_bond_site_symmetry_2
_geom_bond_publ_flag
C1 O1 1.443(5) . ?
C1 H1A 0.9600 . ?
C1 H1B 0.9600 . ?
C1 H1C 0.9600 . ?
C2 C3 1.379(6) . ?
C2 O1 1.381(5) . ?
C2 C7 1.411(6) . ?
C3 C4 1.398(7) . ?
C3 H3A 0.9300 . ?
C4 C5 1.375(8) . ?
C4 H4A 0.9300 . ?
C5 C6 1.403(7) . ?
C5 H5A 0.9300 . ?
C6 C7 1.423(6) . ?
C6 C8 1.451(7) . ?
C7 O2 1.322(5) . ?
C8 N1 1.272(6) . ?
C8 H8A 0.9300 . ?
C9 N1 1.479(6) . ?
C9 C10 1.525(8) . ?
C9 H9A 0.9700 . ?
C9 H9B 0.9700 . ?
C10 N2 1.470(6) . ?
C10 H10A 0.9700 . ?
C10 H10B 0.9700 . ?
C11 N2 1.268(6) . ?
C11 C12 1.453(7) . ?
C11 H11A 0.9300 . ?
C12 C13 1.401(6) . ?
C12 C17 1.421(6) . ?
C13 C14 1.360(7) . ?
C13 H13A 0.9300 . ?
C14 C15 1.378(7) . ?
C14 H14A 0.9300 . ?
C15 C16 1.376(6) . ?
C15 H15A 0.9300 . ?
C16 O4 1.396(5) . ?
C16 C17 1.397(6) . ?
C17 O3 1.325(5) . ?
C18 O4 1.431(6) . ?
C18 H18A 0.9600 . ?
C18 H18B 0.9600 . ?
C18 H18C 0.9600 . ?
C19 O5 1.435(7) . ?
C19 H19A 0.9600 . ?
C19 H19B 0.9600 . ?
C19 H19C 0.9600 . ?
C20 C21 1.375(7) . ?
C20 O5 1.388(5) . ?
C20 C25 1.399(6) . ?
C21 C22 1.386(7) . ?
C21 H21A 0.9300 . ?
C22 C23 1.350(7) . ?
C22 H22A 0.9300 . ?
C23 C24 1.416(6) . ?
C23 H23A 0.9300 . ?
C24 C25 1.418(6) . ?
C24 C26 1.451(7) . ?
C25 O6 1.327(5) . ?
C26 N3 1.269(6) . ?
C26 H26A 0.9300 . ?
C27 N3 1.455(6) . ?
C27 C28 1.519(7) . ?
C27 H27A 0.9700 . ?
C27 H27B 0.9700 . ?
C28 N4 1.464(6) . ?
C28 H28A 0.9700 . ?
C28 H28B 0.9700 . ?
C29 N4 1.269(6) . ?
C29 C30 1.460(7) . ?
C29 H29A 0.9300 . ?
C30 C31 1.403(7) . ?
C30 C35 1.410(6) . ?
C31 C32 1.368(8) . ?
C31 H31A 0.9300 . ?
C32 C33 1.369(8) . ?
C32 H32A 0.9300 . ?
C33 C34 1.369(7) . ?
C33 H33A 0.9300 . ?
C34 O8 1.382(6) . ?
C34 C35 1.414(6) . ?
C35 O7 1.332(5) . ?
C36 O8 1.447(5) . ?
C36 H36A 0.9600 . ?
C36 H36B 0.9600 . ?
C36 H36C 0.9600 . ?
C37 N5 1.157(6) . ?
C37 S1 1.610(5) . ?
C38 N6 1.152(6) . ?
C38 S2 1.615(5) . ?
C39 C40 1.379(8) . ?
C39 H39A 0.9600 . ?
C39 H39B 0.9600 . ?
C39 H39C 0.9600 . ?
C40 N8 1.354(13) . ?
N1 Zn1 2.088(4) . ?
N2 Zn1 2.044(4) . ?
N3 Zn2 2.085(4) . ?
N4 Zn2 2.036(4) . ?
N5 Zn1 1.982(4) . ?
N6 Zn2 1.961(4) . ?
N7 O11 1.227(5) . ?
N7 O10 1.253(5) . ?
N7 O9 1.264(5) . ?
N7 Nd1 3.004(4) . ?
Nd1 O3 2.420(3) . ?
Nd1 O6 2.434(3) . ?
Nd1 O2 2.439(3) . ?
Nd1 O7 2.448(3) . ?
Nd1 O10 2.517(3) . ?
Nd1 O4 2.591(3) . ?
Nd1 O9 2.637(4) . ?
Nd1 O1 2.678(3) . ?
Nd1 O8 2.739(3) . ?
Nd1 O5 2.805(3) . ?
Nd1 Zn1 3.5509(5) . ?
O2 Zn1 2.017(3) . ?
O3 Zn1 2.076(3) . ?
O6 Zn2 2.042(3) . ?
O7 Zn2 2.016(3) . ?
